data_2236453
loop_
_publ_author_name
'Yang, Pan'
'Ding, Bin'
'Du, Gui-Xiang'

_publ_section_title
;
 <i>N</i>-(Naphthalen-1-ylmethylidene)-4<i>H</i>-1,2,4-triazol-4-amine
;
_journal_coeditor_code LH5529
_journal_issue 10
_journal_name_full 'Acta Crystallographica Section E'
_journal_page_first o2966
_journal_paper_doi 10.1107/S1600536812039104
_journal_volume 68
_journal_year 2012
_chemical_formula_iupac 'C13 H10 N4'
_chemical_formula_moiety 'C13 H10 N4'
_chemical_formula_sum 'C13 H10 N4'
_chemical_formula_weight 222.25
_chemical_name_systematic
;
<i>N</i>-(Naphthalen-1-ylmethylidene)-4<i>H</i>-1,2,4-triazol-4-amine
;
_space_group_IT_number 14
_symmetry_cell_setting monoclinic
_symmetry_space_group_name_Hall '-P 2ybc'
_symmetry_space_group_name_H-M 'P 1 21/c 1'
_cell_angle_alpha 90.000
_cell_angle_beta 92.758(7)
_cell_angle_gamma 90.000
_cell_formula_units_Z 4
_cell_length_a 5.499(3)
_cell_length_b 10.079(6)
_cell_length_c 19.942(12)
_cell_measurement_reflns_used 6574
_cell_measurement_temperature 296(2)
_cell_measurement_theta_max 26
_cell_measurement_theta_min 2.04
_cell_volume 1104.0(11)
_computing_cell_refinement 'SAINT (Bruker, 2008)'
_computing_data_collection 'APEX2 (Bruker, 2008)'
_computing_data_reduction 'SAINT (Bruker, 2008)'
_computing_molecular_graphics 'SHELXTL (Sheldrick, 2008)'
_computing_publication_material 'publCIF (Westrip, 2010)'
_computing_structure_refinement 'SHELXL97 (Sheldrick, 2008)'
_computing_structure_solution 'SHELXS97 (Sheldrick, 2008)'
_diffrn_ambient_temperature 296(2)
_diffrn_measured_fraction_theta_full 0.996
_diffrn_measured_fraction_theta_max 0.996
_diffrn_measurement_device_type 'Bruker APEXII CCD'
_diffrn_measurement_method '\f and \w scans'
_diffrn_radiation_monochromator graphite
_diffrn_radiation_source 'fine-focus sealed tube'
_diffrn_radiation_type 'Mo K\a'
_diffrn_radiation_wavelength 0.71073
_diffrn_reflns_av_R_equivalents 0.0189
_diffrn_reflns_av_sigmaI/netI 0.0190
_diffrn_reflns_limit_h_max 6
_diffrn_reflns_limit_h_min -6
_diffrn_reflns_limit_k_max 12
_diffrn_reflns_limit_k_min -12
_diffrn_reflns_limit_l_max 24
_diffrn_reflns_limit_l_min -24
_diffrn_reflns_number 6574
_diffrn_reflns_theta_full 26.00
_diffrn_reflns_theta_max 26.00
_diffrn_reflns_theta_min 2.04
_exptl_absorpt_coefficient_mu 0.085
_exptl_absorpt_correction_T_max 1.0
_exptl_absorpt_correction_T_min 0.5
_exptl_absorpt_correction_type multi-scan
_exptl_absorpt_process_details '(SADABS; Sheldrick, 1996)'
_exptl_crystal_colour colorless
_exptl_crystal_density_diffrn 1.337
_exptl_crystal_density_method 'not measured'
_exptl_crystal_description block
_exptl_crystal_F_000 464
_exptl_crystal_size_max 0.2
_exptl_crystal_size_mid 0.15
_exptl_crystal_size_min 0.1
_refine_diff_density_max 0.149
_refine_diff_density_min -0.249
_refine_ls_extinction_method none
_refine_ls_goodness_of_fit_ref 1.078
_refine_ls_hydrogen_treatment constr
_refine_ls_matrix_type full
_refine_ls_number_parameters 154
_refine_ls_number_reflns 2168
_refine_ls_number_restraints 0
_refine_ls_restrained_S_all 1.078
_refine_ls_R_factor_all 0.0511
_refine_ls_R_factor_gt 0.0417
_refine_ls_shift/su_max 0.001
_refine_ls_shift/su_mean 0.000
_refine_ls_structure_factor_coef Fsqd
_refine_ls_weighting_details 'calc w=1/[\s^2^(Fo^2^)+(0.0598P)^2^+0.1522P] where P=(Fo^2^+2Fc^2^)/3'
_refine_ls_weighting_scheme calc
_refine_ls_wR_factor_gt 0.1061
_refine_ls_wR_factor_ref 0.1131
_reflns_number_gt 1787
_reflns_number_total 2168
_reflns_threshold_expression I>2\s(I)
_cod_data_source_file lh5529.cif
_cod_data_source_block I
_cod_original_sg_symbol_H-M 'P 21/c'
_cod_database_code 2236453
_cod_database_fobs_code 2236453

loop_
_symmetry_equiv_pos_as_xyz
'x, y, z'
'-x, y+1/2, -z+1/2'
'-x, -y, -z'
'x, -y-1/2, z-1/2'

loop_
_atom_site_type_symbol
_atom_site_label
_atom_site_fract_x
_atom_site_fract_y
_atom_site_fract_z
_atom_site_U_iso_or_equiv
_atom_site_adp_type
_atom_site_calc_flag
_atom_site_refinement_flags
_atom_site_occupancy
_atom_site_symmetry_multiplicity
N N1 0.6439(2) 0.79790(12) 0.97839(6) 0.0429(3) Uani d . 1 1
N N2 0.8048(2) 0.84041(11) 1.02686(6) 0.0384(3) Uani d . 1 1
N N3 0.9117(2) 0.91095(15) 1.12480(6) 0.0570(4) Uani d . 1 1
N N4 1.1212(2) 0.88352(14) 1.08514(6) 0.0517(3) Uani d . 1 1
C C1 0.5720(2) 0.77204(14) 0.86143(6) 0.0382(3) Uani d . 1 1
C C2 0.6174(3) 0.84224(16) 0.80284(7) 0.0494(4) Uani d . 1 1
H H2A 0.7474 0.9012 0.8024 0.059 Uiso calc R 1 1
C C3 0.4736(3) 0.82456(17) 0.74739(8) 0.0595(5) Uani d . 1 1
H H3A 0.5001 0.8713 0.7082 0.071 Uiso calc R 1 1
C C4 0.2871(3) 0.73591(17) 0.75027(7) 0.0544(4) Uani d . 1 1
H H4A 0.1853 0.7253 0.7120 0.065 Uiso calc R 1 1
C C5 0.2370(3) 0.65767(13) 0.80837(7) 0.0400(3) Uani d . 1 1
C C6 0.0469(3) 0.56297(15) 0.81066(8) 0.0489(4) Uani d . 1 1
H H6A -0.0576 0.5540 0.7729 0.059 Uiso calc R 1 1
C C7 0.0069(3) 0.48337(16) 0.86520(8) 0.0539(4) Uani d . 1 1
H H7A -0.1223 0.4238 0.8643 0.065 Uiso calc R 1 1
C C8 0.1586(3) 0.49371(15) 0.91971(8) 0.0518(4) Uani d . 1 1
H H8A 0.1405 0.4386 0.9565 0.062 Uiso calc R 1 1
C C9 0.3399(3) 0.58640(14) 0.92032(7) 0.0445(4) Uani d . 1 1
H H9A 0.4410 0.5938 0.9589 0.053 Uiso calc R 1 1
C C10 0.3841(2) 0.67329(13) 0.86498(6) 0.0356(3) Uani d . 1 1
C C11 0.7224(3) 0.80772(13) 0.91754(7) 0.0398(3) Uani d . 1 1
H H11A 0.8792 0.8386 0.9114 0.048 Uiso calc R 1 1
C C12 1.0518(3) 0.84233(14) 1.02727(7) 0.0437(4) Uani d . 1 1
H H12A 1.1494 0.8185 0.9924 0.052 Uiso calc R 1 1
C C13 0.7272(3) 0.88263(17) 1.08876(7) 0.0489(4) Uani d . 1 1
H H13A 0.5666 0.8887 1.1011 0.059 Uiso calc R 1 1

loop_
_atom_site_aniso_label
_atom_site_aniso_U_11
_atom_site_aniso_U_22
_atom_site_aniso_U_33
_atom_site_aniso_U_12
_atom_site_aniso_U_13
_atom_site_aniso_U_23
N1 0.0343(6) 0.0541(7) 0.0390(6) -0.0046(5) -0.0129(5) -0.0057(5)
N2 0.0317(6) 0.0439(6) 0.0385(6) -0.0033(5) -0.0114(5) -0.0025(5)
N3 0.0428(8) 0.0794(10) 0.0471(7) -0.0031(7) -0.0143(6) -0.0101(7)
N4 0.0383(7) 0.0617(8) 0.0534(7) -0.0040(6) -0.0154(6) -0.0039(6)
C1 0.0372(7) 0.0403(7) 0.0362(7) 0.0026(6) -0.0062(5) -0.0008(5)
C2 0.0502(9) 0.0541(9) 0.0432(8) -0.0083(7) -0.0050(7) 0.0064(6)
C3 0.0709(11) 0.0685(11) 0.0378(8) -0.0079(9) -0.0108(7) 0.0141(7)
C4 0.0592(10) 0.0630(10) 0.0389(8) 0.0006(8) -0.0188(7) 0.0019(7)
C5 0.0385(8) 0.0413(7) 0.0393(7) 0.0056(6) -0.0082(6) -0.0065(6)
C6 0.0434(8) 0.0501(9) 0.0516(8) 0.0021(7) -0.0130(7) -0.0127(7)
C7 0.0499(9) 0.0480(9) 0.0631(10) -0.0109(7) -0.0042(7) -0.0123(7)
C8 0.0653(10) 0.0427(8) 0.0471(8) -0.0082(7) -0.0005(7) 0.0007(6)
C9 0.0536(9) 0.0406(8) 0.0384(7) -0.0030(7) -0.0088(6) -0.0012(6)
C10 0.0364(7) 0.0361(7) 0.0337(7) 0.0052(5) -0.0045(5) -0.0046(5)
C11 0.0350(7) 0.0406(7) 0.0429(8) -0.0030(6) -0.0078(6) 0.0002(6)
C12 0.0337(7) 0.0489(8) 0.0475(8) -0.0005(6) -0.0079(6) -0.0018(6)
C13 0.0356(8) 0.0692(10) 0.0411(8) -0.0031(7) -0.0073(6) -0.0067(7)

loop_
_atom_type_symbol
_atom_type_description
_atom_type_scat_dispersion_real
_atom_type_scat_dispersion_imag
_atom_type_scat_source
C C 0.0033 0.0016 'International Tables Vol C Tables 4.2.6.8 and 6.1.1.4'
H H 0.0000 0.0000 'International Tables Vol C Tables 4.2.6.8 and 6.1.1.4'
N N 0.0061 0.0033 'International Tables Vol C Tables 4.2.6.8 and 6.1.1.4'

loop_
_geom_angle_atom_site_label_1
_geom_angle_atom_site_label_2
_geom_angle_atom_site_label_3
_geom_angle
C11 N1 N2 113.90(12)
N1 N2 C12 129.10(12)
N1 N2 C13 120.92(12)
C12 N2 C13 109.85(11)
C13 N3 N4 106.65(13)
C12 N4 N3 110.20(12)
C2 C1 C11 114.43(13)
C2 C1 C10 123.27(12)
C11 C1 C10 122.29(12)
C3 C2 C1 120.01(15)
C3 C2 H2A 120.0
C1 C2 H2A 120.0
C2 C3 C4 117.87(15)
C2 C3 H3A 121.1
C4 C3 H3A 121.1
C3 C4 C5 124.52(13)
C3 C4 H4A 117.7
C5 C4 H4A 117.7
C10 C5 C6 117.34(13)
C10 C5 C4 118.24(14)
C6 C5 C4 124.40(13)
C7 C6 C5 124.29(13)
C7 C6 H6A 117.9
C5 C6 H6A 117.9
C8 C7 C6 118.53(15)
C8 C7 H7A 120.7
C6 C7 H7A 120.7
C7 C8 C9 119.02(15)
C7 C8 H8A 120.5
C9 C8 H8A 120.5
C8 C9 C10 124.04(13)
C8 C9 H9A 118.0
C10 C9 H9A 118.0
C5 C10 C9 116.64(13)
C5 C10 C1 115.93(12)
C9 C10 C1 127.39(12)
N1 C11 C1 120.65(13)
N1 C11 H11A 119.7
C1 C11 H11A 119.7
N4 C12 N2 105.52(13)
N4 C12 H12A 127.2
N2 C12 H12A 127.2
N3 C13 N2 107.76(14)
N3 C13 H13A 126.1
N2 C13 H13A 126.1

loop_
_geom_bond_atom_site_label_1
_geom_bond_atom_site_label_2
_geom_bond_distance
N1 C11 1.311(2)
N1 N2 1.3486(16)
N2 C12 1.3577(19)
N2 C13 1.392(2)
N3 C13 1.2481(19)
N3 N4 1.455(2)
N4 C12 1.2679(19)
C1 C2 1.399(2)
C1 C11 1.4059(19)
C1 C10 1.438(2)
C2 C3 1.340(2)
C2 H2A 0.9300
C3 C4 1.363(2)
C3 H3A 0.9300
C4 C5 1.439(2)
C4 H4A 0.9300
C5 C10 1.3661(19)
C5 C6 1.418(2)
C6 C7 1.378(2)
C6 H6A 0.9300
C7 C8 1.342(2)
C7 H7A 0.9300
C8 C9 1.366(2)
C8 H8A 0.9300
C9 C10 1.439(2)
C9 H9A 0.9300
C11 H11A 0.9300
C12 H12A 0.9300
C13 H13A 0.9300

loop_
_geom_hbond_atom_site_label_D
_geom_hbond_atom_site_label_H
_geom_hbond_atom_site_label_A
_geom_hbond_site_symmetry_A
_geom_hbond_distance_DH
_geom_hbond_distance_HA
_geom_hbond_distance_DA
_geom_hbond_angle_DHA
C9 H9A N1 . 0.93 2.36 2.914(2) 117.7
C13 H13A N4 1_455 0.93 2.45 3.330(3) 156.8

loop_
_cod_related_entry_id
_cod_related_entry_database
_cod_related_entry_code
1 ChemSpider 5257721
